data_7203191
loop_
_publ_author_name
'Smith, Martin B.'
'Dale, Sophie H.'
'Coles, Simon J.'
'Gelbrich, Thomas'
'Hursthouse, Michael B.'
'Light, Mark E.'

_publ_section_title
;
 Isomeric dinuclear gold(i) complexes with highly functionalised
 ditertiary phosphines: Self-assembly of dimers, rings and 1-D
 polymeric chains
;
_journal_issue 2
_journal_name_full CrystEngComm
_journal_page_first 140
_journal_paper_doi 10.1039/b516023e
_journal_volume 8
_journal_year 2006
_chemical_formula_sum 'C33 H29 N O3 P2'
_chemical_formula_weight 549.51
_chemical_name_systematic ?
_space_group_IT_number 2
_symmetry_cell_setting triclinic
_symmetry_space_group_name_Hall '-P 1'
_symmetry_space_group_name_H-M 'P -1'
_atom_sites_solution_hydrogens geom
_atom_sites_solution_primary direct
_atom_sites_solution_secondary difmap
_audit_creation_method SHELXL-97
_cell_angle_alpha 70.929(1)
_cell_angle_beta 81.604(1)
_cell_angle_gamma 87.168(1)
_cell_formula_units_Z 2
_cell_length_a 9.8874(2)
_cell_length_b 11.2785(2)
_cell_length_c 13.3023(3)
_cell_measurement_reflns_used 10781
_cell_measurement_temperature 120(2)
_cell_measurement_theta_max 27.48
_cell_measurement_theta_min 2.91
_cell_volume 1386.96(5)
_computing_cell_refinement 'DENZO & COLLECT'
_computing_data_collection 'DENZO (Otwinowski & Minor, 1997) & COLLECT (Hooft, 1998)'
_computing_data_reduction 'DENZO & COLLECT'
_computing_molecular_graphics 'Bruker SHELXTL and local programs'
_computing_publication_material 'Bruker SHELXTL and local programs'
_computing_structure_refinement 'SHELXL-97 (Sheldrick, 1997)'
_computing_structure_solution 'SHELXS-97 (Sheldrick, 1997)'
_diffrn_ambient_temperature 120(2)
_diffrn_detector_area_resol_mean 9.091
_diffrn_measured_fraction_theta_full 0.985
_diffrn_measured_fraction_theta_max 0.985
_diffrn_measurement_device_type 'Nonius KappaCCD'
_diffrn_measurement_method '\f & \w scans'
_diffrn_radiation_monochromator graphite
_diffrn_radiation_source 'Nonius FR591 rotating anode'
_diffrn_radiation_type MoK\a
_diffrn_radiation_wavelength 0.71073
_diffrn_reflns_av_R_equivalents 0.0826
_diffrn_reflns_av_sigmaI/netI 0.0670
_diffrn_reflns_limit_h_max 12
_diffrn_reflns_limit_h_min -12
_diffrn_reflns_limit_k_max 14
_diffrn_reflns_limit_k_min -14
_diffrn_reflns_limit_l_max 17
_diffrn_reflns_limit_l_min -17
_diffrn_reflns_number 20070
_diffrn_reflns_theta_full 27.46
_diffrn_reflns_theta_max 27.46
_diffrn_reflns_theta_min 3.10
_diffrn_standards_decay_% 0
_exptl_absorpt_coefficient_mu 0.192
_exptl_absorpt_correction_T_max 0.9848
_exptl_absorpt_correction_T_min 0.9270
_exptl_absorpt_correction_type multi-scan
_exptl_absorpt_process_details 'SORTAV Blessing (1997)'
_exptl_crystal_colour colourless
_exptl_crystal_density_diffrn 1.316
_exptl_crystal_density_method 'not measured'
_exptl_crystal_description block
_exptl_crystal_F_000 576
_exptl_crystal_size_max 0.40
_exptl_crystal_size_mid 0.28
_exptl_crystal_size_min 0.08
_refine_diff_density_max 0.445
_refine_diff_density_min -0.475
_refine_diff_density_rms 0.068
_refine_ls_extinction_coef 0.003(3)
_refine_ls_extinction_expression Fc^*^=kFc[1+0.001xFc^2^\l^3^/sin(2\q)]^-1/4^
_refine_ls_extinction_method SHELXL
_refine_ls_goodness_of_fit_ref 1.017
_refine_ls_hydrogen_treatment constr
_refine_ls_matrix_type full
_refine_ls_number_parameters 355
_refine_ls_number_reflns 6246
_refine_ls_number_restraints 0
_refine_ls_restrained_S_all 1.017
_refine_ls_R_factor_all 0.0670
_refine_ls_R_factor_gt 0.0498
_refine_ls_shift/su_max 0.001
_refine_ls_shift/su_mean 0.000
_refine_ls_structure_factor_coef Fsqd
_refine_ls_weighting_details 'calc w=1/[\s^2^(Fo^2^)+(0.0835P)^2^+0.2187P] where P=(Fo^2^+2Fc^2^)/3'
_refine_ls_weighting_scheme calc
_refine_ls_wR_factor_gt 0.1293
_refine_ls_wR_factor_ref 0.1404
_reflns_number_gt 4907
_reflns_number_total 6246
_reflns_threshold_expression >2sigma(I)
_cod_data_source_file b516023e.txt
_cod_data_source_block 3a
_cod_depositor_comments
;
The following automatic conversions were performed:
'_symmetry_cell_setting' value 'Triclinic' changed to 'triclinic'
according to '/home/saulius/struct/CIF-dictionaries/cif_core.dic'
dictionary named 'cif_core.dic' version 2.4.1 from 2010-06-29.

Automatic conversion script
Id: cif_fix_enum 1527 2010-12-29 10:47:43Z saulius 
;
_cod_original_sg_symbol_H-M P-1
_cod_database_code 7203191

loop_
_symmetry_equiv_pos_as_xyz
'x, y, z'
'-x, -y, -z'

loop_
_atom_site_label
_atom_site_type_symbol
_atom_site_fract_x
_atom_site_fract_y
_atom_site_fract_z
_atom_site_U_iso_or_equiv
_atom_site_adp_type
_atom_site_occupancy
_atom_site_symmetry_multiplicity
_atom_site_calc_flag
_atom_site_refinement_flags
_atom_site_disorder_assembly
_atom_site_disorder_group
C3 C 0.08066(18) 0.78549(16) 0.51077(13) 0.0187(4) Uani 1 1 d . . .
C4 C 0.02227(19) 0.66523(16) 0.55148(14) 0.0217(4) Uani 1 1 d . . .
H4 H -0.0115 0.6305 0.5039 0.026 Uiso 1 1 calc R . .
C5 C 0.01301(19) 0.59666(16) 0.65901(14) 0.0213(4) Uani 1 1 d . . .
C6 C 0.06431(19) 0.64375(16) 0.73197(14) 0.0214(4) Uani 1 1 d . . .
C9 C 0.04447(19) 0.57623(17) 0.84614(15) 0.0240(4) Uani 1 1 d . . .
C7 C 0.12597(19) 0.76237(16) 0.69038(14) 0.0219(4) Uani 1 1 d . . .
H7 H 0.1628 0.7955 0.7377 0.026 Uiso 1 1 calc R . .
C8 C 0.13496(19) 0.83235(16) 0.58358(14) 0.0206(4) Uani 1 1 d . . .
H8 H 0.1776 0.9123 0.5583 0.025 Uiso 1 1 calc R . .
C1 C 0.14549(18) 0.98287(15) 0.36340(14) 0.0195(4) Uani 1 1 d . . .
H1A H 0.1133 1.0297 0.4137 0.023 Uiso 1 1 calc R . .
H1B H 0.1150 1.0290 0.2933 0.023 Uiso 1 1 calc R . .
C16 C 0.36082(18) 0.88881(16) 0.24970(14) 0.0212(4) Uani 1 1 d . . .
C17 C 0.3707(2) 0.75871(17) 0.29316(16) 0.0263(4) Uani 1 1 d . . .
H17 H 0.3788 0.7212 0.3672 0.032 Uiso 1 1 calc R . .
C18 C 0.3686(2) 0.68334(18) 0.22868(17) 0.0326(5) Uani 1 1 d . . .
H18 H 0.3725 0.5946 0.2591 0.039 Uiso 1 1 calc R . .
C19 C 0.3609(2) 0.7377(2) 0.12069(17) 0.0357(5) Uani 1 1 d . . .
H19 H 0.3584 0.6863 0.0770 0.043 Uiso 1 1 calc R . .
C20 C 0.3568(2) 0.86696(19) 0.07550(16) 0.0325(5) Uani 1 1 d . . .
H20 H 0.3544 0.9040 0.0006 0.039 Uiso 1 1 calc R . .
C21 C 0.3561(2) 0.94248(17) 0.14001(15) 0.0260(4) Uani 1 1 d . . .
H21 H 0.3523 1.0311 0.1090 0.031 Uiso 1 1 calc R . .
C10 C 0.38246(18) 1.13567(16) 0.26153(13) 0.0201(4) Uani 1 1 d . . .
C11 C 0.2939(2) 1.23724(16) 0.25130(14) 0.0235(4) Uani 1 1 d . . .
H11 H 0.2013 1.2238 0.2837 0.028 Uiso 1 1 calc R . .
C12 C 0.3400(2) 1.35913(17) 0.19362(16) 0.0294(4) Uani 1 1 d . . .
H12 H 0.2788 1.4281 0.1868 0.035 Uiso 1 1 calc R . .
C13 C 0.4740(2) 1.37898(18) 0.14676(16) 0.0330(5) Uani 1 1 d . . .
H13 H 0.5050 1.4618 0.1075 0.040 Uiso 1 1 calc R . .
C14 C 0.5639(2) 1.2792(2) 0.15643(16) 0.0325(5) Uani 1 1 d . . .
H14 H 0.6565 1.2936 0.1242 0.039 Uiso 1 1 calc R . .
C15 C 0.5186(2) 1.15797(18) 0.21333(15) 0.0272(4) Uani 1 1 d . . .
H15 H 0.5804 1.0896 0.2196 0.033 Uiso 1 1 calc R . .
C2 C 0.03423(18) 0.81433(16) 0.32491(14) 0.0212(4) Uani 1 1 d . . .
H2A H 0.0242 0.7220 0.3536 0.025 Uiso 1 1 calc R . .
H2B H 0.1024 0.8348 0.2594 0.025 Uiso 1 1 calc R . .
C22 C -0.25515(19) 0.78340(17) 0.39336(15) 0.0249(4) Uani 1 1 d . . .
C23 C -0.3535(2) 0.8363(2) 0.45172(15) 0.0284(4) Uani 1 1 d . . .
H23 H -0.3561 0.9247 0.4360 0.034 Uiso 1 1 calc R . .
C24 C -0.4480(2) 0.7624(2) 0.53248(16) 0.0355(5) Uani 1 1 d . . .
H24 H -0.5156 0.8002 0.5708 0.043 Uiso 1 1 calc R . .
C25 C -0.4437(2) 0.6338(2) 0.55699(17) 0.0407(6) Uani 1 1 d . . .
H25 H -0.5073 0.5827 0.6131 0.049 Uiso 1 1 calc R . .
C26 C -0.3466(2) 0.5794(2) 0.49979(18) 0.0391(5) Uani 1 1 d . . .
H26 H -0.3442 0.4907 0.5168 0.047 Uiso 1 1 calc R . .
C27 C -0.2535(2) 0.65206(18) 0.41851(17) 0.0321(5) Uani 1 1 d . . .
H27 H -0.1879 0.6135 0.3793 0.039 Uiso 1 1 calc R . .
C28 C -0.1427(2) 0.83248(16) 0.17335(15) 0.0251(4) Uani 1 1 d . . .
C29 C -0.2594(2) 0.7777(2) 0.15979(18) 0.0336(5) Uani 1 1 d . . .
H29 H -0.3362 0.7612 0.2143 0.040 Uiso 1 1 calc R . .
C30 C -0.2644(2) 0.7470(2) 0.06703(19) 0.0413(6) Uani 1 1 d . . .
H30 H -0.3443 0.7095 0.0590 0.050 Uiso 1 1 calc R . .
C31 C -0.1547(3) 0.7706(2) -0.01261(18) 0.0400(5) Uani 1 1 d . . .
H31 H -0.1581 0.7483 -0.0751 0.048 Uiso 1 1 calc R . .
C32 C -0.0390(3) 0.8269(2) -0.00181(16) 0.0377(5) Uani 1 1 d . . .
H32 H 0.0365 0.8446 -0.0575 0.045 Uiso 1 1 calc R . .
C33 C -0.0334(2) 0.85757(19) 0.09030(15) 0.0326(5) Uani 1 1 d . . .
H33 H 0.0464 0.8964 0.0970 0.039 Uiso 1 1 calc R . .
N1 N 0.08466(15) 0.85790(13) 0.40466(11) 0.0195(3) Uani 1 1 d . . .
O3 O -0.04780(15) 0.48253(12) 0.69092(10) 0.0301(3) Uani 1 1 d . . .
H3 H -0.0564 0.4522 0.7582 0.045 Uiso 1 1 calc R . .
O1 O -0.02890(15) 0.48076(12) 0.88677(10) 0.0292(3) Uani 1 1 d . . .
O2 O 0.10647(15) 0.62328(14) 0.90594(10) 0.0322(3) Uani 1 1 d . . .
H2 H 0.0719 0.5929 0.9705 0.048 Uiso 1 1 calc R . .
P1 P 0.33735(5) 0.97527(4) 0.34614(3) 0.01891(14) Uani 1 1 d . . .
P2 P -0.13435(5) 0.88661(4) 0.28817(4) 0.02293(15) Uani 1 1 d . . .

loop_
_atom_site_aniso_label
_atom_site_aniso_U_11
_atom_site_aniso_U_22
_atom_site_aniso_U_33
_atom_site_aniso_U_23
_atom_site_aniso_U_13
_atom_site_aniso_U_12
C3 0.0209(9) 0.0169(8) 0.0180(8) -0.0061(6) -0.0016(7) 0.0008(7)
C4 0.0273(10) 0.0195(8) 0.0201(9) -0.0088(7) -0.0026(7) -0.0030(7)
C5 0.0241(9) 0.0149(8) 0.0235(9) -0.0054(7) -0.0004(7) -0.0016(7)
C6 0.0236(9) 0.0202(9) 0.0185(8) -0.0040(7) -0.0018(7) -0.0007(7)
C9 0.0247(10) 0.0226(9) 0.0233(9) -0.0052(7) -0.0038(7) -0.0011(7)
C7 0.0244(9) 0.0224(9) 0.0202(9) -0.0082(7) -0.0033(7) -0.0028(7)
C8 0.0262(9) 0.0161(8) 0.0193(8) -0.0050(7) -0.0026(7) -0.0032(7)
C1 0.0227(9) 0.0151(8) 0.0198(8) -0.0046(7) -0.0018(7) -0.0031(7)
C16 0.0215(9) 0.0186(8) 0.0232(9) -0.0068(7) -0.0018(7) -0.0008(7)
C17 0.0300(10) 0.0205(9) 0.0276(10) -0.0061(7) -0.0056(8) 0.0008(7)
C18 0.0424(12) 0.0191(9) 0.0372(11) -0.0098(8) -0.0069(9) 0.0022(8)
C19 0.0458(13) 0.0322(11) 0.0358(11) -0.0214(9) -0.0033(10) 0.0015(10)
C20 0.0416(12) 0.0325(11) 0.0233(9) -0.0104(8) -0.0005(9) -0.0014(9)
C21 0.0316(10) 0.0210(9) 0.0242(9) -0.0068(7) -0.0004(8) -0.0015(8)
C10 0.0243(9) 0.0198(8) 0.0175(8) -0.0062(7) -0.0058(7) -0.0028(7)
C11 0.0278(10) 0.0201(9) 0.0251(9) -0.0081(7) -0.0083(8) -0.0027(7)
C12 0.0411(12) 0.0182(9) 0.0309(10) -0.0063(8) -0.0142(9) -0.0029(8)
C13 0.0499(13) 0.0231(10) 0.0250(10) -0.0022(8) -0.0107(9) -0.0140(9)
C14 0.0331(11) 0.0361(11) 0.0259(10) -0.0059(9) -0.0006(8) -0.0149(9)
C15 0.0270(10) 0.0291(10) 0.0252(9) -0.0077(8) -0.0035(8) -0.0037(8)
C2 0.0251(9) 0.0195(8) 0.0199(8) -0.0066(7) -0.0049(7) -0.0027(7)
C22 0.0261(10) 0.0235(9) 0.0270(9) -0.0076(7) -0.0106(8) -0.0015(7)
C23 0.0281(10) 0.0357(11) 0.0257(10) -0.0118(8) -0.0118(8) -0.0010(8)
C24 0.0315(11) 0.0557(14) 0.0220(10) -0.0142(9) -0.0071(8) -0.0033(10)
C25 0.0323(12) 0.0574(15) 0.0247(10) 0.0012(10) -0.0087(9) -0.0144(10)
C26 0.0385(13) 0.0306(11) 0.0406(12) 0.0046(9) -0.0151(10) -0.0125(9)
C27 0.0297(11) 0.0251(10) 0.0395(11) -0.0060(9) -0.0078(9) -0.0029(8)
C28 0.0335(11) 0.0186(9) 0.0237(9) -0.0033(7) -0.0136(8) -0.0004(8)
C29 0.0285(11) 0.0376(11) 0.0403(12) -0.0173(9) -0.0126(9) 0.0020(9)
C30 0.0396(13) 0.0445(13) 0.0527(14) -0.0248(11) -0.0279(11) 0.0056(10)
C31 0.0540(15) 0.0414(12) 0.0329(11) -0.0171(10) -0.0246(11) 0.0109(11)
C32 0.0534(14) 0.0350(12) 0.0233(10) -0.0057(9) -0.0094(10) -0.0014(10)
C33 0.0434(12) 0.0291(10) 0.0248(10) -0.0041(8) -0.0110(9) -0.0070(9)
N1 0.0258(8) 0.0162(7) 0.0165(7) -0.0040(6) -0.0041(6) -0.0048(6)
O3 0.0463(9) 0.0188(7) 0.0238(7) -0.0036(5) -0.0039(6) -0.0111(6)
O1 0.0364(8) 0.0252(7) 0.0225(7) -0.0016(5) -0.0043(6) -0.0083(6)
O2 0.0363(8) 0.0392(8) 0.0191(6) -0.0044(6) -0.0046(6) -0.0146(6)
P1 0.0219(3) 0.0164(2) 0.0179(2) -0.00406(17) -0.00436(18) -0.00081(17)
P2 0.0273(3) 0.0175(2) 0.0246(3) -0.00573(19) -0.0072(2) -0.00223(19)

loop_
_atom_type_symbol
_atom_type_description
_atom_type_scat_dispersion_real
_atom_type_scat_dispersion_imag
_atom_type_scat_source
C C 0.0033 0.0016 'International Tables Vol C Tables 4.2.6.8 and 6.1.1.4'
H H 0.0000 0.0000 'International Tables Vol C Tables 4.2.6.8 and 6.1.1.4'
N N 0.0061 0.0033 'International Tables Vol C Tables 4.2.6.8 and 6.1.1.4'
O O 0.0106 0.0060 'International Tables Vol C Tables 4.2.6.8 and 6.1.1.4'
P P 0.1023 0.0942 'International Tables Vol C Tables 4.2.6.8 and 6.1.1.4'

loop_
_geom_angle_atom_site_label_1
_geom_angle_atom_site_label_2
_geom_angle_atom_site_label_3
_geom_angle
_geom_angle_site_symmetry_1
_geom_angle_site_symmetry_3
_geom_angle_publ_flag
N1 C3 C4 122.15(15) . . ?
N1 C3 C8 120.13(15) . . ?
C4 C3 C8 117.72(15) . . ?
C5 C4 C3 121.32(16) . . ?
C5 C4 H4 119.3 . . ?
C3 C4 H4 119.3 . . ?
O3 C5 C4 116.91(15) . . ?
O3 C5 C6 121.94(15) . . ?
C4 C5 C6 121.16(16) . . ?
C7 C6 C5 117.27(16) . . ?
C7 C6 C9 121.54(16) . . ?
C5 C6 C9 121.02(16) . . ?
O1 C9 O2 121.45(16) . . ?
O1 C9 C6 122.66(16) . . ?
O2 C9 C6 115.88(16) . . ?
C8 C7 C6 122.28(16) . . ?
C8 C7 H7 118.9 . . ?
C6 C7 H7 118.9 . . ?
C7 C8 C3 120.21(16) . . ?
C7 C8 H8 119.9 . . ?
C3 C8 H8 119.9 . . ?
N1 C1 P1 111.68(12) . . ?
N1 C1 H1A 109.3 . . ?
P1 C1 H1A 109.3 . . ?
N1 C1 H1B 109.3 . . ?
P1 C1 H1B 109.3 . . ?
H1A C1 H1B 107.9 . . ?
C21 C16 C17 118.99(17) . . ?
C21 C16 P1 124.65(14) . . ?
C17 C16 P1 116.05(14) . . ?
C18 C17 C16 120.40(18) . . ?
C18 C17 H17 119.8 . . ?
C16 C17 H17 119.8 . . ?
C19 C18 C17 119.86(18) . . ?
C19 C18 H18 120.1 . . ?
C17 C18 H18 120.1 . . ?
C18 C19 C20 120.40(18) . . ?
C18 C19 H19 119.8 . . ?
C20 C19 H19 119.8 . . ?
C19 C20 C21 119.91(19) . . ?
C19 C20 H20 120.0 . . ?
C21 C20 H20 120.0 . . ?
C20 C21 C16 120.35(17) . . ?
C20 C21 H21 119.8 . . ?
C16 C21 H21 119.8 . . ?
C11 C10 C15 118.67(17) . . ?
C11 C10 P1 123.86(14) . . ?
C15 C10 P1 117.15(14) . . ?
C10 C11 C12 120.52(18) . . ?
C10 C11 H11 119.7 . . ?
C12 C11 H11 119.7 . . ?
C13 C12 C11 119.89(19) . . ?
C13 C12 H12 120.1 . . ?
C11 C12 H12 120.1 . . ?
C12 C13 C14 120.49(18) . . ?
C12 C13 H13 119.8 . . ?
C14 C13 H13 119.8 . . ?
C13 C14 C15 119.8(2) . . ?
C13 C14 H14 120.1 . . ?
C15 C14 H14 120.1 . . ?
C14 C15 C10 120.58(19) . . ?
C14 C15 H15 119.7 . . ?
C10 C15 H15 119.7 . . ?
N1 C2 P2 112.71(12) . . ?
N1 C2 H2A 109.0 . . ?
P2 C2 H2A 109.0 . . ?
N1 C2 H2B 109.0 . . ?
P2 C2 H2B 109.0 . . ?
H2A C2 H2B 107.8 . . ?
C23 C22 C27 118.22(18) . . ?
C23 C22 P2 118.74(14) . . ?
C27 C22 P2 123.04(15) . . ?
C24 C23 C22 121.2(2) . . ?
C24 C23 H23 119.4 . . ?
C22 C23 H23 119.4 . . ?
C25 C24 C23 119.8(2) . . ?
C25 C24 H24 120.1 . . ?
C23 C24 H24 120.1 . . ?
C24 C25 C26 119.9(2) . . ?
C24 C25 H25 120.1 . . ?
C26 C25 H25 120.1 . . ?
C27 C26 C25 120.8(2) . . ?
C27 C26 H26 119.6 . . ?
C25 C26 H26 119.6 . . ?
C26 C27 C22 120.1(2) . . ?
C26 C27 H27 119.9 . . ?
C22 C27 H27 119.9 . . ?
C33 C28 C29 117.78(18) . . ?
C33 C28 P2 119.07(14) . . ?
C29 C28 P2 122.84(16) . . ?
C30 C29 C28 120.7(2) . . ?
C30 C29 H29 119.7 . . ?
C28 C29 H29 119.7 . . ?
C31 C30 C29 120.4(2) . . ?
C31 C30 H30 119.8 . . ?
C29 C30 H30 119.8 . . ?
C30 C31 C32 119.9(2) . . ?
C30 C31 H31 120.0 . . ?
C32 C31 H31 120.0 . . ?
C31 C32 C33 119.9(2) . . ?
C31 C32 H32 120.0 . . ?
C33 C32 H32 120.0 . . ?
C32 C33 C28 121.26(19) . . ?
C32 C33 H33 119.4 . . ?
C28 C33 H33 119.4 . . ?
C3 N1 C1 121.60(14) . . ?
C3 N1 C2 123.00(14) . . ?
C1 N1 C2 115.35(13) . . ?
C5 O3 H3 109.5 . . ?
C9 O2 H2 109.5 . . ?
C10 P1 C16 102.75(8) . . ?
C10 P1 C1 101.53(8) . . ?
C16 P1 C1 97.88(8) . . ?
C22 P2 C28 102.71(8) . . ?
C22 P2 C2 101.95(8) . . ?
C28 P2 C2 98.38(8) . . ?

loop_
_geom_bond_atom_site_label_1
_geom_bond_atom_site_label_2
_geom_bond_distance
_geom_bond_site_symmetry_2
_geom_bond_publ_flag
C3 N1 1.376(2) . ?
C3 C4 1.404(2) . ?
C3 C8 1.421(2) . ?
C4 C5 1.378(2) . ?
C4 H4 0.9500 . ?
C5 O3 1.358(2) . ?
C5 C6 1.410(2) . ?
C6 C7 1.402(2) . ?
C6 C9 1.448(2) . ?
C9 O1 1.249(2) . ?
C9 O2 1.319(2) . ?
C7 C8 1.374(2) . ?
C7 H7 0.9500 . ?
C8 H8 0.9500 . ?
C1 N1 1.460(2) . ?
C1 P1 1.8784(18) . ?
C1 H1A 0.9900 . ?
C1 H1B 0.9900 . ?
C16 C21 1.392(3) . ?
C16 C17 1.394(2) . ?
C16 P1 1.8327(18) . ?
C17 C18 1.394(3) . ?
C17 H17 0.9500 . ?
C18 C19 1.377(3) . ?
C18 H18 0.9500 . ?
C19 C20 1.384(3) . ?
C19 H19 0.9500 . ?
C20 C21 1.392(3) . ?
C20 H20 0.9500 . ?
C21 H21 0.9500 . ?
C10 C11 1.390(3) . ?
C10 C15 1.401(3) . ?
C10 P1 1.8278(18) . ?
C11 C12 1.399(3) . ?
C11 H11 0.9500 . ?
C12 C13 1.375(3) . ?
C12 H12 0.9500 . ?
C13 C14 1.383(3) . ?
C13 H13 0.9500 . ?
C14 C15 1.389(3) . ?
C14 H14 0.9500 . ?
C15 H15 0.9500 . ?
C2 N1 1.461(2) . ?
C2 P2 1.8774(18) . ?
C2 H2A 0.9900 . ?
C2 H2B 0.9900 . ?
C22 C23 1.389(3) . ?
C22 C27 1.408(3) . ?
C22 P2 1.823(2) . ?
C23 C24 1.386(3) . ?
C23 H23 0.9500 . ?
C24 C25 1.378(3) . ?
C24 H24 0.9500 . ?
C25 C26 1.382(4) . ?
C25 H25 0.9500 . ?
C26 C27 1.376(3) . ?
C26 H26 0.9500 . ?
C27 H27 0.9500 . ?
C28 C33 1.395(3) . ?
C28 C29 1.396(3) . ?
C28 P2 1.8341(19) . ?
C29 C30 1.394(3) . ?
C29 H29 0.9500 . ?
C30 C31 1.371(3) . ?
C30 H30 0.9500 . ?
C31 C32 1.382(3) . ?
C31 H31 0.9500 . ?
C32 C33 1.387(3) . ?
C32 H32 0.9500 . ?
C33 H33 0.9500 . ?
O3 H3 0.8400 . ?
O2 H2 0.8400 . ?

loop_
_geom_hbond_atom_site_label_D
_geom_hbond_atom_site_label_H
_geom_hbond_atom_site_label_A
_geom_hbond_distance_DH
_geom_hbond_distance_HA
_geom_hbond_distance_DA
_geom_hbond_angle_DHA
_geom_hbond_site_symmetry_A
O2 H2 O1 0.84 1.80 2.6316(18) 170 2_567
O3 H3 O1 0.84 1.90 2.6326(19) 145 .

loop_
_cod_related_entry_id
_cod_related_entry_database
_cod_related_entry_code
1 ChemSpider 21149447
